data_4350145
loop_
_publ_author_name
'Gudimetla, Vittal B.'
'Rheingold, Arnold L.'
'Payton, John L.'
'Peng, Huo-Lei'
'Simpson, M. Cather'
'Protasiewicz, John D.'

_publ_section_title
;
 Photochemical E-Z isomerization of meta-terphenyl-protected
 phosphaalkenes and structural characterizations.
;
_journal_issue 13
_journal_name_full 'Inorganic chemistry'
_journal_page_first 4895
_journal_page_last 4901
_journal_paper_doi 10.1021/ic0520521
_journal_volume 45
_journal_year 2006
_chemical_formula_sum 'C31 H29 Br2 P'
_chemical_formula_weight 592.33
_space_group_IT_number 43
_space_group_name_Hall 'F 2 -2d'
_space_group_name_H-M_alt 'F d d 2'
_atom_sites_solution_hydrogens geom
_atom_sites_solution_primary direct
_atom_sites_solution_secondary difmap
_audit_creation_method SHELXL-97
_cell_angle_alpha 90.00
_cell_angle_beta 90.00
_cell_angle_gamma 90.00
_cell_formula_units_Z 16
_cell_length_a 25.9240(17)
_cell_length_b 32.412(2)
_cell_length_c 13.2616(9)
_cell_measurement_temperature 100(2)
_cell_volume 11143.0(13)
_computing_structure_refinement 'SHELXL-97 (Sheldrick, 1997)'
_computing_structure_solution 'SHELXS-97 (Sheldrick, 1990)'
_diffrn_ambient_temperature 100(2)
_diffrn_measured_fraction_theta_full 0.974
_diffrn_measured_fraction_theta_max 0.974
_diffrn_radiation_monochromator graphite
_diffrn_radiation_source 'fine-focus sealed tube'
_diffrn_radiation_type MoK\a
_diffrn_radiation_wavelength 0.71073
_diffrn_reflns_av_R_equivalents 0.0324
_diffrn_reflns_av_sigmaI/netI 0.0624
_diffrn_reflns_limit_h_max 33
_diffrn_reflns_limit_h_min -28
_diffrn_reflns_limit_k_max 29
_diffrn_reflns_limit_k_min -41
_diffrn_reflns_limit_l_max 16
_diffrn_reflns_limit_l_min -15
_diffrn_reflns_number 12813
_diffrn_reflns_theta_full 27.50
_diffrn_reflns_theta_max 27.50
_diffrn_reflns_theta_min 1.84
_exptl_absorpt_coefficient_mu 2.984
_exptl_absorpt_correction_T_max 0.5867
_exptl_absorpt_correction_T_min 0.4680
_exptl_crystal_density_diffrn 1.412
_exptl_crystal_density_method 'not measured'
_exptl_crystal_F_000 4800
_exptl_crystal_size_max 0.30
_exptl_crystal_size_mid 0.30
_exptl_crystal_size_min 0.20
_refine_diff_density_max 0.710
_refine_diff_density_min -0.319
_refine_diff_density_rms 0.072
_refine_ls_abs_structure_details 'Flack H D (1983), Acta Cryst. A39, 876-881'
_refine_ls_abs_structure_Flack -0.005(6)
_refine_ls_extinction_method none
_refine_ls_goodness_of_fit_ref 0.990
_refine_ls_hydrogen_treatment mixed
_refine_ls_matrix_type full
_refine_ls_number_parameters 307
_refine_ls_number_reflns 5898
_refine_ls_number_restraints 1
_refine_ls_restrained_S_all 0.990
_refine_ls_R_factor_all 0.0366
_refine_ls_R_factor_gt 0.0326
_refine_ls_shift/su_max 0.001
_refine_ls_shift/su_mean 0.000
_refine_ls_structure_factor_coef Fsqd
_refine_ls_weighting_details 'calc w=1/[\s^2^(Fo^2^)+(0.0250P)^2^+0.0000P] where P=(Fo^2^+2Fc^2^)/3'
_refine_ls_weighting_scheme calc
_refine_ls_wR_factor_gt 0.0745
_refine_ls_wR_factor_ref 0.0758
_reflns_number_gt 5384
_reflns_number_total 5898
_reflns_threshold_expression >2sigma(I)
_cod_data_source_file ic0520521si20051129_120440.cif
_cod_data_source_block pro10a
_cod_original_cell_volume 11143.1(13)
_cod_database_code 4350145

loop_
_symmetry_equiv_pos_as_xyz
'x, y, z'
'-x, -y, z'
'x+1/4, -y+1/4, z+1/4'
'-x+1/4, y+1/4, z+1/4'
'x, y+1/2, z+1/2'
'-x, -y+1/2, z+1/2'
'x+1/4, -y+3/4, z+3/4'
'-x+1/4, y+3/4, z+3/4'
'x+1/2, y, z+1/2'
'-x+1/2, -y, z+1/2'
'x+3/4, -y+1/4, z+3/4'
'-x+3/4, y+1/4, z+3/4'
'x+1/2, y+1/2, z'
'-x+1/2, -y+1/2, z'
'x+3/4, -y+3/4, z+1/4'
'-x+3/4, y+3/4, z+1/4'

loop_
_atom_site_label
_atom_site_type_symbol
_atom_site_fract_x
_atom_site_fract_y
_atom_site_fract_z
_atom_site_U_iso_or_equiv
_atom_site_adp_type
_atom_site_occupancy
_atom_site_symmetry_multiplicity
_atom_site_calc_flag
_atom_site_refinement_flags
Br1 Br 0.293988(12) 0.015746(9) 0.31181(2) 0.02973(8) Uani 1 1 d .
Br2 Br 0.162988(17) 0.286926(14) -0.38338(2) 0.05171(12) Uani 1 1 d .
P1 P 0.23497(3) 0.18695(2) 0.08299(5) 0.02335(16) Uani 1 1 d .
C1 C 0.25335(11) 0.13779(8) 0.1427(2) 0.0199(6) Uani 1 1 d .
C2 C 0.22552(11) 0.12607(9) 0.2288(2) 0.0207(6) Uani 1 1 d .
C3 C 0.23700(11) 0.08932(9) 0.27778(19) 0.0215(6) Uani 1 1 d .
H3A H 0.2172 0.0808 0.3344 0.026 Uiso 1 1 calc R
C4 C 0.27702(11) 0.06540(9) 0.2440(2) 0.0212(6) Uani 1 1 d .
C5 C 0.30650(11) 0.07655(9) 0.1612(2) 0.0225(6) Uani 1 1 d .
H5A H 0.3342 0.0596 0.1393 0.027 Uiso 1 1 calc R
C6 C 0.29468(11) 0.11346(9) 0.1100(2) 0.0211(6) Uani 1 1 d .
C7 C 0.18207(11) 0.15261(9) 0.2660(2) 0.0213(6) Uani 1 1 d .
C8 C 0.13199(11) 0.14662(10) 0.2300(2) 0.0241(6) Uani 1 1 d .
C9 C 0.09255(12) 0.17147(11) 0.2652(2) 0.0321(7) Uani 1 1 d .
H9A H 0.0585 0.1670 0.2413 0.039 Uiso 1 1 calc R
C10 C 0.10146(12) 0.20266(11) 0.3343(2) 0.0338(8) Uani 1 1 d .
C11 C 0.15087(13) 0.20847(10) 0.3699(2) 0.0325(7) Uani 1 1 d .
H11A H 0.1573 0.2298 0.4175 0.039 Uiso 1 1 calc R
C12 C 0.19149(12) 0.18388(10) 0.3378(2) 0.0263(7) Uani 1 1 d .
C13 C 0.12155(12) 0.11413(11) 0.1513(2) 0.0307(7) Uani 1 1 d .
H13A H 0.0847 0.1140 0.1346 0.046 Uiso 1 1 calc R
H13B H 0.1315 0.0870 0.1775 0.046 Uiso 1 1 calc R
H13C H 0.1416 0.1202 0.0905 0.046 Uiso 1 1 calc R
C14 C 0.05722(15) 0.23082(14) 0.3692(3) 0.0523(11) Uani 1 1 d .
H14A H 0.0703 0.2506 0.4190 0.078 Uiso 1 1 calc R
H14B H 0.0299 0.2140 0.3997 0.078 Uiso 1 1 calc R
H14C H 0.0432 0.2458 0.3111 0.078 Uiso 1 1 calc R
C15 C 0.24524(13) 0.19068(11) 0.3784(3) 0.0379(8) Uani 1 1 d .
H15A H 0.2688 0.1705 0.3482 0.057 Uiso 1 1 calc R
H15B H 0.2451 0.1872 0.4518 0.057 Uiso 1 1 calc R
H15C H 0.2567 0.2186 0.3615 0.057 Uiso 1 1 calc R
C16 C 0.32924(11) 0.12500(9) 0.0233(2) 0.0203(6) Uani 1 1 d .
C17 C 0.36685(11) 0.15520(9) 0.03749(19) 0.0217(6) Uani 1 1 d .
C18 C 0.40144(12) 0.16376(9) -0.0410(2) 0.0254(6) Uani 1 1 d .
H18A H 0.4270 0.1844 -0.0319 0.031 Uiso 1 1 calc R
C19 C 0.39895(12) 0.14253(9) -0.1320(2) 0.0281(7) Uani 1 1 d .
C20 C 0.36064(12) 0.11327(10) -0.1445(2) 0.0286(7) Uani 1 1 d .
H20A H 0.3577 0.0996 -0.2077 0.034 Uiso 1 1 calc R
C21 C 0.32625(11) 0.10311(9) -0.0680(2) 0.0240(6) Uani 1 1 d .
C22 C 0.37163(12) 0.17887(10) 0.1347(2) 0.0285(7) Uani 1 1 d .
H22A H 0.4001 0.1986 0.1294 0.043 Uiso 1 1 calc R
H22B H 0.3784 0.1596 0.1901 0.043 Uiso 1 1 calc R
H22C H 0.3394 0.1938 0.1478 0.043 Uiso 1 1 calc R
C23 C 0.43652(15) 0.15207(13) -0.2154(3) 0.0449(9) Uani 1 1 d .
H23A H 0.4291 0.1345 -0.2738 0.067 Uiso 1 1 calc R
H23B H 0.4718 0.1468 -0.1919 0.067 Uiso 1 1 calc R
H23C H 0.4332 0.1811 -0.2349 0.067 Uiso 1 1 calc R
C24 C 0.28767(13) 0.06939(11) -0.0850(3) 0.0363(8) Uani 1 1 d .
H24A H 0.2657 0.0666 -0.0252 0.055 Uiso 1 1 calc R
H24B H 0.3058 0.0433 -0.0971 0.055 Uiso 1 1 calc R
H24C H 0.2663 0.0762 -0.1436 0.055 Uiso 1 1 calc R
C25 C 0.21827(11) 0.17131(9) -0.0335(2) 0.0244(6) Uani 1 1 d .
H25A H 0.2197 0.1426 -0.0475 0.029 Uiso 1 1 calc R
C26 C 0.20186(11) 0.19868(9) -0.1141(2) 0.0233(6) Uani 1 1 d .
C27 C 0.20279(13) 0.18454(10) -0.2143(2) 0.0305(7) Uani 1 1 d .
H27A H 0.2120 0.1567 -0.2274 0.037 Uiso 1 1 calc R
C28 C 0.19059(14) 0.21023(11) -0.2944(2) 0.0335(7) Uani 1 1 d .
H28A H 0.1911 0.2002 -0.3617 0.040 Uiso 1 1 calc R
C29 C 0.17773(13) 0.25049(11) -0.2739(2) 0.0314(7) Uani 1 1 d .
C30 C 0.17542(12) 0.26541(10) -0.1772(2) 0.0308(7) Uani 1 1 d .
H30A H 0.1661 0.2933 -0.1651 0.037 Uiso 1 1 calc R
C31 C 0.18678(12) 0.23945(10) -0.0977(2) 0.0258(6) Uani 1 1 d .
H31A H 0.1843 0.2495 -0.0307 0.031 Uiso 1 1 calc R

loop_
_atom_site_aniso_label
_atom_site_aniso_U_11
_atom_site_aniso_U_22
_atom_site_aniso_U_33
_atom_site_aniso_U_23
_atom_site_aniso_U_13
_atom_site_aniso_U_12
Br1 0.04030(17) 0.01841(14) 0.03047(14) 0.00317(11) -0.00066(13) 0.00179(13)
Br2 0.0687(3) 0.0567(3) 0.02970(16) 0.01284(16) -0.00558(17) 0.0068(2)
P1 0.0252(4) 0.0183(4) 0.0266(4) 0.0012(3) 0.0006(3) 0.0009(3)
C1 0.0186(14) 0.0162(14) 0.0248(13) 0.0012(10) 0.0005(10) -0.0037(11)
C2 0.0173(14) 0.0223(15) 0.0226(12) -0.0036(11) 0.0000(11) -0.0039(11)
C3 0.0222(15) 0.0195(15) 0.0227(12) -0.0009(10) 0.0023(10) -0.0046(11)
C4 0.0244(15) 0.0147(14) 0.0245(13) 0.0014(11) -0.0041(11) -0.0024(11)
C5 0.0186(14) 0.0177(15) 0.0312(14) -0.0019(11) 0.0025(11) 0.0038(11)
C6 0.0197(14) 0.0182(15) 0.0254(13) 0.0007(11) 0.0036(11) -0.0044(11)
C7 0.0170(14) 0.0259(16) 0.0209(12) 0.0022(11) 0.0027(11) 0.0028(12)
C8 0.0208(15) 0.0297(17) 0.0216(12) 0.0047(11) 0.0031(11) -0.0021(12)
C9 0.0201(15) 0.046(2) 0.0299(15) 0.0074(14) 0.0027(13) 0.0012(14)
C10 0.0254(16) 0.045(2) 0.0306(16) 0.0078(14) 0.0107(13) 0.0164(15)
C11 0.041(2) 0.0298(18) 0.0269(14) -0.0060(13) 0.0025(14) 0.0118(14)
C12 0.0223(15) 0.0278(17) 0.0288(14) -0.0004(11) -0.0002(11) 0.0058(12)
C13 0.0225(16) 0.038(2) 0.0313(15) -0.0019(13) -0.0013(12) -0.0067(14)
C14 0.039(2) 0.071(3) 0.047(2) -0.003(2) 0.0096(18) 0.031(2)
C15 0.0328(19) 0.0331(19) 0.0477(19) -0.0158(15) -0.0105(15) 0.0071(15)
C16 0.0188(14) 0.0168(14) 0.0252(12) 0.0003(10) 0.0038(11) 0.0012(11)
C17 0.0211(14) 0.0192(15) 0.0247(13) 0.0032(11) 0.0010(11) -0.0007(11)
C18 0.0217(15) 0.0243(17) 0.0303(14) 0.0028(12) 0.0045(12) -0.0025(12)
C19 0.0315(17) 0.0249(17) 0.0279(14) 0.0049(12) 0.0109(13) 0.0028(13)
C20 0.0328(18) 0.0289(17) 0.0240(13) -0.0063(12) 0.0056(12) 0.0028(14)
C21 0.0217(15) 0.0218(16) 0.0286(14) -0.0025(11) 0.0039(12) 0.0014(12)
C22 0.0294(17) 0.0335(18) 0.0225(13) 0.0020(12) 0.0006(12) -0.0136(13)
C23 0.047(2) 0.052(2) 0.0356(18) 0.0038(16) 0.0209(16) -0.0051(18)
C24 0.0318(18) 0.035(2) 0.0424(18) -0.0144(15) 0.0066(15) -0.0070(14)
C25 0.0222(15) 0.0183(15) 0.0326(15) -0.0011(11) 0.0066(12) -0.0023(12)
C26 0.0207(15) 0.0214(15) 0.0279(14) -0.0012(11) 0.0018(11) -0.0044(12)
C27 0.0395(19) 0.0229(17) 0.0291(15) -0.0030(12) 0.0037(13) -0.0072(13)
C28 0.042(2) 0.035(2) 0.0234(14) -0.0059(13) 0.0027(13) -0.0072(15)
C29 0.0308(18) 0.0383(19) 0.0252(14) 0.0115(13) -0.0023(13) -0.0002(15)
C30 0.0268(16) 0.0304(18) 0.0352(16) -0.0011(14) -0.0018(14) 0.0023(13)
C31 0.0220(15) 0.0300(18) 0.0252(13) -0.0024(12) -0.0016(12) 0.0013(13)

loop_
_atom_type_symbol
_atom_type_description
_atom_type_scat_dispersion_real
_atom_type_scat_dispersion_imag
_atom_type_scat_source
C C 0.0033 0.0016 'International Tables Vol C Tables 4.2.6.8 and 6.1.1.4'
H H 0.0000 0.0000 'International Tables Vol C Tables 4.2.6.8 and 6.1.1.4'
P P 0.1023 0.0942 'International Tables Vol C Tables 4.2.6.8 and 6.1.1.4'
Br Br -0.2901 2.4595 'International Tables Vol C Tables 4.2.6.8 and 6.1.1.4'

loop_
_geom_angle_atom_site_label_1
_geom_angle_atom_site_label_2
_geom_angle_atom_site_label_3
_geom_angle
C25 P1 C1 101.57(14)
C6 C1 C2 119.6(3)
C6 C1 P1 123.5(2)
C2 C1 P1 116.8(2)
C3 C2 C1 120.2(3)
C3 C2 C7 119.9(2)
C1 C2 C7 119.9(3)
C4 C3 C2 119.6(3)
C3 C4 C5 121.9(3)
C3 C4 Br1 120.1(2)
C5 C4 Br1 118.0(2)
C4 C5 C6 118.9(3)
C1 C6 C5 119.7(2)
C1 C6 C16 123.5(2)
C5 C6 C16 116.7(2)
C8 C7 C12 119.4(3)
C8 C7 C2 120.4(3)
C12 C7 C2 120.2(3)
C9 C8 C7 119.4(3)
C9 C8 C13 120.5(3)
C7 C8 C13 120.0(3)
C8 C9 C10 121.7(3)
C11 C10 C9 118.8(3)
C11 C10 C14 120.6(3)
C9 C10 C14 120.6(3)
C10 C11 C12 121.4(3)
C11 C12 C7 119.2(3)
C11 C12 C15 120.5(3)
C7 C12 C15 120.3(3)
C17 C16 C21 120.6(2)
C17 C16 C6 119.2(2)
C21 C16 C6 120.0(3)
C16 C17 C18 119.1(3)
C16 C17 C22 122.1(2)
C18 C17 C22 118.9(3)
C19 C18 C17 121.1(3)
C20 C19 C18 118.5(3)
C20 C19 C23 121.1(3)
C18 C19 C23 120.4(3)
C19 C20 C21 122.3(3)
C20 C21 C16 118.3(3)
C20 C21 C24 119.4(3)
C16 C21 C24 122.3(3)
C26 C25 P1 124.5(2)
C31 C26 C27 117.4(3)
C31 C26 C25 123.1(3)
C27 C26 C25 119.4(3)
C28 C27 C26 121.6(3)
C29 C28 C27 118.3(3)
C30 C29 C28 122.0(3)
C30 C29 Br2 118.9(3)
C28 C29 Br2 119.0(2)
C29 C30 C31 119.3(3)
C30 C31 C26 121.2(3)

loop_
_geom_bond_atom_site_label_1
_geom_bond_atom_site_label_2
_geom_bond_distance
Br1 C4 1.895(3)
Br2 C29 1.910(3)
P1 C25 1.682(3)
P1 C1 1.842(3)
C1 C6 1.399(4)
C1 C2 1.403(4)
C2 C3 1.389(4)
C2 C7 1.501(4)
C3 C4 1.370(4)
C4 C5 1.386(4)
C5 C6 1.409(4)
C6 C16 1.505(4)
C7 C8 1.397(4)
C7 C12 1.412(4)
C8 C9 1.383(4)
C8 C13 1.508(4)
C9 C10 1.384(5)
C10 C11 1.378(5)
C10 C14 1.537(4)
C11 C12 1.388(4)
C12 C15 1.510(4)
C16 C17 1.394(4)
C16 C21 1.405(4)
C17 C18 1.402(4)
C17 C22 1.505(4)
C18 C19 1.390(4)
C19 C20 1.383(4)
C19 C23 1.506(4)
C20 C21 1.391(4)
C21 C24 1.498(4)
C25 C26 1.453(4)
C26 C31 1.395(4)
C26 C27 1.406(4)
C27 C28 1.386(5)
C28 C29 1.374(5)
C29 C30 1.371(4)
C30 C31 1.381(4)
